data_7060398
loop_
_publ_author_name
'Ye, Rong'
'Sun, Jing'
'Han, Ying'
'Yan, Chao-Guo'

_publ_section_title
;
 Molecular diversity of TEMPO-mediated cycloaddition of ketohydrazones and
 3-phenacylideneoxindoles
;
_journal_issue 11
_journal_name_full 'New Journal of Chemistry'
_journal_page_first 5075
_journal_page_last 5080
_journal_paper_doi 10.1039/D0NJ06036D
_journal_volume 45
_journal_year 2021
_chemical_formula_moiety 'C48 H50 N4 O3'
_chemical_formula_sum 'C48 H50 N4 O3'
_chemical_formula_weight 730.92
_space_group_crystal_system monoclinic
_space_group_IT_number 14
_space_group_name_Hall '-P 2ybc'
_space_group_name_H-M_alt 'P 1 21/c 1'
_atom_sites_solution_hydrogens geom
_audit_creation_method SHELXL-2014/7
_audit_update_record
;
2020-09-24 deposited with the CCDC.	2021-02-11 downloaded from the CCDC.
;
_cell_angle_alpha 90
_cell_angle_beta 103.430(2)
_cell_angle_gamma 90
_cell_formula_units_Z 4
_cell_length_a 10.1127(7)
_cell_length_b 19.0109(13)
_cell_length_c 21.7708(13)
_cell_measurement_reflns_used 5584
_cell_measurement_temperature 296(2)
_cell_measurement_theta_max 21.17
_cell_measurement_theta_min 2.20
_cell_volume 4071.0(5)
_computing_structure_refinement 'SHELXL-2014/7 (Sheldrick, 2014)'
_diffrn_ambient_temperature 296(2)
_diffrn_measured_fraction_theta_full 0.892
_diffrn_measured_fraction_theta_max 0.901
_diffrn_measurement_device_type 'CCD area detector'
_diffrn_measurement_method 'phi and omega scans'
_diffrn_radiation_source 'fine-focus sealed tube'
_diffrn_radiation_type MoK\a
_diffrn_radiation_wavelength 0.71073
_diffrn_reflns_av_R_equivalents 0.1599
_diffrn_reflns_av_unetI/netI 0.2329
_diffrn_reflns_Laue_measured_fraction_full 0.892
_diffrn_reflns_Laue_measured_fraction_max 0.901
_diffrn_reflns_limit_h_max 12
_diffrn_reflns_limit_h_min -12
_diffrn_reflns_limit_k_max 23
_diffrn_reflns_limit_k_min -23
_diffrn_reflns_limit_l_max 26
_diffrn_reflns_limit_l_min -26
_diffrn_reflns_number 30196
_diffrn_reflns_point_group_measured_fraction_full 0.892
_diffrn_reflns_point_group_measured_fraction_max 0.901
_diffrn_reflns_theta_full 25.242
_diffrn_reflns_theta_max 25.997
_diffrn_reflns_theta_min 2.331
_exptl_absorpt_coefficient_mu 0.075
_exptl_absorpt_correction_T_max 0.7456
_exptl_absorpt_correction_T_min 0.6308
_exptl_absorpt_correction_type multi-scan
_exptl_absorpt_process_details sadabs
_exptl_crystal_colour yellow
_exptl_crystal_density_diffrn 1.193
_exptl_crystal_description block
_exptl_crystal_F_000 1560
_exptl_crystal_size_max 0.260
_exptl_crystal_size_mid 0.220
_exptl_crystal_size_min 0.180
_refine_diff_density_max 0.137
_refine_diff_density_min -0.135
_refine_diff_density_rms 0.030
_refine_ls_extinction_method none
_refine_ls_goodness_of_fit_ref 0.898
_refine_ls_hydrogen_treatment constr
_refine_ls_matrix_type full
_refine_ls_number_parameters 502
_refine_ls_number_reflns 7219
_refine_ls_number_restraints 0
_refine_ls_restrained_S_all 0.898
_refine_ls_R_factor_all 0.2339
_refine_ls_R_factor_gt 0.0646
_refine_ls_shift/su_max 0.001
_refine_ls_shift/su_mean 0.000
_refine_ls_structure_factor_coef Fsqd
_refine_ls_weighting_details 'w=1/[\s^2^(Fo^2^)+(0.0338P)^2^] where P=(Fo^2^+2Fc^2^)/3'
_refine_ls_weighting_scheme calc
_refine_ls_wR_factor_gt 0.0979
_refine_ls_wR_factor_ref 0.1323
_reflns_Friedel_coverage 0.000
_reflns_number_gt 2658
_reflns_number_total 7219
_reflns_threshold_expression 'I > 2\s(I)'
_cod_data_source_file d0nj06036d2.cif
_cod_data_source_block 3a
_cod_depositor_comments 'Adding full bibliography for 7060394--7060404.cif.'
_cod_original_sg_symbol_H-M 'P 21/c'
_cod_database_code 7060398
_shelx_shelxl_version_number 2014/7
_shelx_space_group_comment
;
The symmetry employed for this shelxl refinement is uniquely defined
by the following loop, which should always be used as a source of
symmetry information in preference to the above space-group names.
They are only intended as comments.
;
_shelx_estimated_absorpt_t_min 0.981
_shelx_estimated_absorpt_t_max 0.987

loop_
_space_group_symop_operation_xyz
'x, y, z'
'-x, y+1/2, -z+1/2'
'-x, -y, -z'
'x, -y-1/2, z-1/2'

loop_
_atom_site_label
_atom_site_type_symbol
_atom_site_fract_x
_atom_site_fract_y
_atom_site_fract_z
_atom_site_U_iso_or_equiv
_atom_site_adp_type
_atom_site_occupancy
_atom_site_site_symmetry_order
_atom_site_calc_flag
_atom_site_refinement_flags_posn
_atom_site_refinement_flags_adp
_atom_site_refinement_flags_occupancy
_atom_site_disorder_assembly
_atom_site_disorder_group
C1 C -0.1358(4) 0.2706(2) 0.03928(19) 0.0819(11) Uani 1 1 d . . . . .
H1 H -0.1481 0.2260 0.0545 0.098 Uiso 1 1 calc R U . . .
C2 C -0.1774(4) 0.2838(3) -0.0248(2) 0.1006(14) Uani 1 1 d . . . . .
H2 H -0.2144 0.2477 -0.0523 0.121 Uiso 1 1 calc R U . . .
C3 C -0.1645(4) 0.3491(3) -0.04760(19) 0.0978(14) Uani 1 1 d . . . . .
H3 H -0.1953 0.3583 -0.0905 0.117 Uiso 1 1 calc R U . . .
C4 C -0.1063(4) 0.4011(2) -0.00728(19) 0.0940(12) Uani 1 1 d . . . . .
H4 H -0.0947 0.4457 -0.0227 0.113 Uiso 1 1 calc R U . . .
C5 C -0.0643(4) 0.3874(2) 0.05696(16) 0.0770(10) Uani 1 1 d . . . . .
H5 H -0.0271 0.4237 0.0842 0.092 Uiso 1 1 calc R U . . .
C6 C -0.0762(3) 0.32252(18) 0.08115(15) 0.0569(8) Uani 1 1 d . . . . .
C7 C -0.0338(3) 0.30564(16) 0.15174(15) 0.0654(9) Uani 1 1 d . . . . .
H7A H -0.1120 0.2875 0.1654 0.078 Uiso 1 1 calc R U . . .
H7B H 0.0347 0.2689 0.1583 0.078 Uiso 1 1 calc R U . . .
C8 C 0.0218(3) 0.36805(15) 0.19195(13) 0.0500(8) Uani 1 1 d . . . . .
C9 C -0.0506(3) 0.51637(14) 0.27239(13) 0.0455(7) Uani 1 1 d . . . . .
C10 C -0.1832(3) 0.53375(18) 0.24233(15) 0.0639(9) Uani 1 1 d . . . . .
H10 H -0.2269 0.5107 0.2055 0.077 Uiso 1 1 calc R U . . .
C11 C -0.2486(4) 0.5854(2) 0.26778(18) 0.0753(10) Uani 1 1 d . . . . .
H11 H -0.3373 0.5974 0.2478 0.090 Uiso 1 1 calc R U . . .
C12 C -0.1855(4) 0.61985(18) 0.32230(18) 0.0729(10) Uani 1 1 d . . . . .
H12 H -0.2300 0.6556 0.3387 0.087 Uiso 1 1 calc R U . . .
C13 C -0.0561(4) 0.60051(17) 0.35199(16) 0.0689(10) Uani 1 1 d . . . . .
H13 H -0.0134 0.6227 0.3894 0.083 Uiso 1 1 calc R U . . .
C14 C 0.0117(3) 0.54912(16) 0.32756(14) 0.0573(8) Uani 1 1 d . . . . .
H14 H 0.0996 0.5365 0.3483 0.069 Uiso 1 1 calc R U . . .
C15 C 0.7804(3) 0.39110(16) 0.35958(17) 0.0611(9) Uani 1 1 d . . . . .
H15 H 0.7807 0.3746 0.3194 0.073 Uiso 1 1 calc R U . . .
C16 C 0.9019(4) 0.39703(18) 0.4040(2) 0.0788(11) Uani 1 1 d . . . . .
H16 H 0.9829 0.3845 0.3936 0.095 Uiso 1 1 calc R U . . .
C17 C 0.9033(4) 0.42087(19) 0.4623(2) 0.0815(11) Uani 1 1 d . . . . .
H17 H 0.9854 0.4249 0.4920 0.098 Uiso 1 1 calc R U . . .
C18 C 0.7842(4) 0.43929(18) 0.47824(17) 0.0774(11) Uani 1 1 d . . . . .
H18 H 0.7852 0.4555 0.5186 0.093 Uiso 1 1 calc R U . . .
C19 C 0.6614(3) 0.43331(17) 0.43300(16) 0.0655(9) Uani 1 1 d . . . . .
H19 H 0.5806 0.4459 0.4435 0.079 Uiso 1 1 calc R U . . .
C20 C 0.6585(3) 0.40917(14) 0.37359(14) 0.0469(7) Uani 1 1 d . . . . .
C21 C 0.5301(3) 0.39964(14) 0.32219(13) 0.0488(8) Uani 1 1 d . . . . .
H21A H 0.5475 0.4174 0.2831 0.059 Uiso 1 1 calc R U . . .
H21B H 0.5129 0.3496 0.3166 0.059 Uiso 1 1 calc R U . . .
C22 C 0.3700(3) 0.50181(15) 0.30478(12) 0.0429(7) Uani 1 1 d . . . . .
C23 C 0.4593(3) 0.55759(17) 0.32241(14) 0.0584(9) Uani 1 1 d . . . . .
H23 H 0.5416 0.5501 0.3513 0.070 Uiso 1 1 calc R U . . .
C24 C 0.4282(3) 0.62369(17) 0.29787(16) 0.0631(9) Uani 1 1 d . . . . .
H24 H 0.4911 0.6597 0.3099 0.076 Uiso 1 1 calc R U . . .
C25 C 0.3070(3) 0.63839(15) 0.25605(14) 0.0524(8) Uani 1 1 d . . . . .
C26 C 0.2737(4) 0.71110(15) 0.22982(16) 0.0773(10) Uani 1 1 d . . . . .
H26A H 0.2969 0.7449 0.2633 0.116 Uiso 1 1 calc R U . . .
H26B H 0.1783 0.7141 0.2107 0.116 Uiso 1 1 calc R U . . .
H26C H 0.3247 0.7207 0.1987 0.116 Uiso 1 1 calc R U . . .
C27 C 0.2189(3) 0.58238(15) 0.23856(13) 0.0508(8) Uani 1 1 d . . . . .
H27 H 0.1366 0.5907 0.2099 0.061 Uiso 1 1 calc R U . . .
C28 C 0.2467(3) 0.51420(14) 0.26148(12) 0.0407(7) Uani 1 1 d . . . . .
C29 C 0.1459(3) 0.45830(14) 0.23775(12) 0.0402(7) Uani 1 1 d . . . . .
C30 C 0.1547(3) 0.39673(14) 0.20454(12) 0.0441(7) Uani 1 1 d . . . . .
C31 C 0.2712(3) 0.36282(17) 0.18598(13) 0.0505(8) Uani 1 1 d . . . . .
C32 C 0.3686(3) 0.40276(15) 0.15829(12) 0.0462(7) Uani 1 1 d . . . . .
C33 C 0.4870(3) 0.36944(17) 0.15200(14) 0.0572(8) Uani 1 1 d . . . . .
H33 H 0.5057 0.3239 0.1672 0.069 Uiso 1 1 calc R U . . .
C34 C 0.5770(3) 0.40359(18) 0.12326(15) 0.0653(9) Uani 1 1 d . . . . .
H34 H 0.6560 0.3805 0.1199 0.078 Uiso 1 1 calc R U . . .
C35 C 0.5536(3) 0.47108(18) 0.09934(14) 0.0583(8) Uani 1 1 d . . . . .
C36 C 0.6525(4) 0.50542(19) 0.06763(17) 0.0876(11) Uani 1 1 d . . . . .
H36A H 0.6108 0.5457 0.0444 0.131 Uiso 1 1 calc R U . . .
H36B H 0.6792 0.4726 0.0392 0.131 Uiso 1 1 calc R U . . .
H36C H 0.7312 0.5200 0.0989 0.131 Uiso 1 1 calc R U . . .
C37 C 0.4354(3) 0.50326(16) 0.10608(14) 0.0610(9) Uani 1 1 d . . . . .
H37 H 0.4168 0.5488 0.0910 0.073 Uiso 1 1 calc R U . . .
C38 C 0.3429(3) 0.46975(16) 0.13473(13) 0.0538(8) Uani 1 1 d . . . . .
H38 H 0.2636 0.4927 0.1379 0.065 Uiso 1 1 calc R U . . .
C39 C 0.3253(3) 0.40510(16) 0.36840(14) 0.0475(8) Uani 1 1 d . . . . .
C40 C 0.2639(3) 0.23662(16) 0.39026(14) 0.0580(8) Uani 1 1 d . . . . .
C41 C 0.3907(4) 0.19675(17) 0.38262(17) 0.0798(11) Uani 1 1 d . . . . .
H41A H 0.4438 0.1834 0.4235 0.120 Uiso 1 1 calc R U . . .
H41B H 0.4439 0.2265 0.3621 0.120 Uiso 1 1 calc R U . . .
H41C H 0.3638 0.1554 0.3576 0.120 Uiso 1 1 calc R U . . .
C42 C 0.1770(4) 0.25469(18) 0.32504(14) 0.0826(11) Uani 1 1 d . . . . .
H42A H 0.1389 0.2124 0.3041 0.124 Uiso 1 1 calc R U . . .
H42B H 0.2324 0.2773 0.3005 0.124 Uiso 1 1 calc R U . . .
H42C H 0.1049 0.2858 0.3294 0.124 Uiso 1 1 calc R U . . .
C43 C 0.1775(4) 0.19285(18) 0.42518(16) 0.0762(10) Uani 1 1 d . . . . .
H43A H 0.0890 0.2148 0.4198 0.091 Uiso 1 1 calc R U . . .
H43B H 0.1639 0.1465 0.4061 0.091 Uiso 1 1 calc R U . . .
C44 C 0.2406(4) 0.18478(19) 0.49567(16) 0.0816(11) Uani 1 1 d . . . . .
H44A H 0.1804 0.1580 0.5156 0.098 Uiso 1 1 calc R U . . .
H44B H 0.3266 0.1601 0.5021 0.098 Uiso 1 1 calc R U . . .
C45 C 0.2621(4) 0.25690(19) 0.52388(16) 0.0788(11) Uani 1 1 d . . . . .
H45A H 0.3022 0.2525 0.5687 0.095 Uiso 1 1 calc R U . . .
H45B H 0.1744 0.2795 0.5192 0.095 Uiso 1 1 calc R U . . .
C46 C 0.3529(4) 0.30398(17) 0.49460(14) 0.0619(9) Uani 1 1 d . . . . .
C47 C 0.3421(4) 0.37940(19) 0.51717(15) 0.0881(12) Uani 1 1 d . . . . .
H47A H 0.4131 0.4074 0.5070 0.132 Uiso 1 1 calc R U . . .
H47B H 0.3512 0.3796 0.5621 0.132 Uiso 1 1 calc R U . . .
H47C H 0.2553 0.3986 0.4966 0.132 Uiso 1 1 calc R U . . .
C48 C 0.5027(4) 0.28122(19) 0.51371(17) 0.0849(11) Uani 1 1 d . . . . .
H48A H 0.5087 0.2312 0.5089 0.127 Uiso 1 1 calc R U . . .
H48B H 0.5400 0.2938 0.5570 0.127 Uiso 1 1 calc R U . . .
H48C H 0.5528 0.3044 0.4872 0.127 Uiso 1 1 calc R U . . .
N1 N 0.0152(2) 0.46293(12) 0.24374(10) 0.0468(6) Uani 1 1 d . . . . .
N2 N -0.0630(3) 0.40787(13) 0.21454(11) 0.0551(7) Uani 1 1 d . . . . .
N3 N 0.4046(2) 0.43333(12) 0.33159(11) 0.0461(6) Uani 1 1 d . . . . .
N4 N 0.2904(2) 0.30445(12) 0.42557(10) 0.0521(6) Uani 1 1 d . . . . .
O1 O 0.2835(2) 0.29857(12) 0.19120(11) 0.0776(7) Uani 1 1 d . . . . .
O2 O 0.2241(2) 0.43153(11) 0.37702(10) 0.0626(6) Uani 1 1 d . . . . .
O3 O 0.3812(2) 0.34354(10) 0.39445(9) 0.0523(5) Uani 1 1 d . . . . .

loop_
_atom_site_aniso_label
_atom_site_aniso_U_11
_atom_site_aniso_U_22
_atom_site_aniso_U_33
_atom_site_aniso_U_23
_atom_site_aniso_U_13
_atom_site_aniso_U_12
C1 0.077(3) 0.078(3) 0.079(3) -0.023(2) -0.005(2) -0.005(2)
C2 0.094(3) 0.124(4) 0.069(3) -0.045(3) -0.011(3) 0.003(3)
C3 0.088(3) 0.139(4) 0.057(3) -0.021(3) -0.002(2) 0.024(3)
C4 0.112(3) 0.103(3) 0.058(3) 0.000(2) 0.000(2) 0.003(3)
C5 0.088(3) 0.078(3) 0.056(2) -0.014(2) 0.000(2) 0.003(2)
C6 0.0435(19) 0.062(2) 0.058(2) -0.0182(19) -0.0030(17) 0.0063(17)
C7 0.066(2) 0.057(2) 0.064(2) -0.0149(17) -0.0028(19) -0.0099(17)
C8 0.054(2) 0.0513(19) 0.0408(17) -0.0040(15) 0.0033(17) -0.0055(17)
C9 0.045(2) 0.0508(19) 0.0412(18) 0.0043(15) 0.0099(16) 0.0031(15)
C10 0.049(2) 0.094(3) 0.0447(19) 0.0039(18) 0.0032(18) 0.0109(19)
C11 0.055(2) 0.104(3) 0.067(2) 0.016(2) 0.016(2) 0.029(2)
C12 0.085(3) 0.069(2) 0.072(3) 0.014(2) 0.032(2) 0.025(2)
C13 0.077(3) 0.068(2) 0.060(2) -0.0115(18) 0.011(2) 0.009(2)
C14 0.058(2) 0.063(2) 0.0459(19) -0.0042(16) 0.0010(17) 0.0083(18)
C15 0.050(2) 0.067(2) 0.065(2) -0.0026(17) 0.011(2) 0.0010(17)
C16 0.042(2) 0.084(3) 0.106(3) 0.005(2) 0.010(2) 0.0011(19)
C17 0.051(3) 0.083(3) 0.094(3) 0.013(2) -0.018(2) 0.000(2)
C18 0.072(3) 0.087(3) 0.059(2) -0.0074(19) -0.014(2) -0.003(2)
C19 0.050(2) 0.080(2) 0.059(2) -0.0086(18) -0.003(2) 0.0022(17)
C20 0.0400(19) 0.0465(19) 0.051(2) 0.0001(15) 0.0052(16) -0.0002(14)
C21 0.0470(19) 0.0557(19) 0.0420(17) -0.0061(14) 0.0071(16) 0.0034(15)
C22 0.0427(19) 0.0467(19) 0.0355(16) -0.0012(15) 0.0015(15) -0.0007(16)
C23 0.047(2) 0.061(2) 0.058(2) -0.0088(17) -0.0083(17) -0.0113(18)
C24 0.061(2) 0.049(2) 0.072(2) -0.0077(18) 0.000(2) -0.0146(17)
C25 0.053(2) 0.049(2) 0.0536(19) -0.0020(16) 0.0103(18) -0.0056(18)
C26 0.091(3) 0.053(2) 0.084(3) 0.0074(18) 0.013(2) -0.0012(19)
C27 0.0481(19) 0.059(2) 0.0393(17) -0.0012(15) -0.0014(15) 0.0025(17)
C28 0.0427(18) 0.0466(19) 0.0312(15) -0.0039(14) 0.0054(15) -0.0003(15)
C29 0.0361(18) 0.0473(18) 0.0331(15) 0.0012(14) -0.0003(14) -0.0039(14)
C30 0.0460(19) 0.0475(18) 0.0352(16) -0.0018(14) 0.0022(15) -0.0015(15)
C31 0.058(2) 0.050(2) 0.0391(17) -0.0034(15) 0.0013(16) 0.0036(18)
C32 0.052(2) 0.049(2) 0.0333(15) -0.0053(15) 0.0027(15) 0.0019(16)
C33 0.054(2) 0.061(2) 0.0520(19) -0.0042(16) 0.0036(17) 0.0091(18)
C34 0.048(2) 0.080(3) 0.065(2) -0.016(2) 0.0085(19) 0.0066(19)
C35 0.059(2) 0.065(2) 0.0483(19) -0.0119(17) 0.0053(18) -0.0080(19)
C36 0.078(3) 0.113(3) 0.080(3) -0.008(2) 0.034(2) -0.019(2)
C37 0.073(2) 0.058(2) 0.054(2) -0.0006(16) 0.0184(19) 0.0003(19)
C38 0.059(2) 0.059(2) 0.0445(18) -0.0008(16) 0.0145(17) 0.0066(17)
C39 0.041(2) 0.054(2) 0.0426(18) -0.0054(16) 0.0004(17) 0.0005(18)
C40 0.071(2) 0.054(2) 0.0495(19) 0.0015(16) 0.0154(19) -0.0027(18)
C41 0.102(3) 0.065(2) 0.080(3) -0.0042(18) 0.037(2) 0.006(2)
C42 0.100(3) 0.086(3) 0.054(2) -0.0050(19) 0.002(2) -0.014(2)
C43 0.083(3) 0.070(2) 0.077(3) 0.0087(19) 0.022(2) -0.009(2)
C44 0.099(3) 0.082(3) 0.069(3) 0.018(2) 0.032(2) -0.007(2)
C45 0.095(3) 0.092(3) 0.052(2) 0.014(2) 0.023(2) 0.007(2)
C46 0.075(2) 0.066(2) 0.0397(19) 0.0014(16) 0.0035(19) 0.0106(19)
C47 0.125(3) 0.084(3) 0.052(2) -0.0136(19) 0.013(2) 0.011(2)
C48 0.082(3) 0.093(3) 0.064(2) 0.005(2) -0.014(2) 0.008(2)
N1 0.0385(15) 0.0572(16) 0.0397(13) -0.0067(12) -0.0012(12) -0.0061(13)
N2 0.0477(16) 0.0620(17) 0.0497(15) -0.0076(13) -0.0010(14) -0.0118(15)
N3 0.0384(14) 0.0517(16) 0.0441(14) 0.0001(12) 0.0016(12) 0.0033(12)
N4 0.0614(16) 0.0543(16) 0.0412(15) 0.0050(12) 0.0129(14) -0.0010(13)
O1 0.0969(18) 0.0513(15) 0.0939(18) 0.0008(12) 0.0413(15) 0.0061(13)
O2 0.0563(14) 0.0714(15) 0.0622(14) 0.0142(11) 0.0179(12) 0.0185(12)
O3 0.0528(12) 0.0515(13) 0.0517(12) 0.0070(10) 0.0102(11) 0.0075(11)

loop_
_atom_type_symbol
_atom_type_description
_atom_type_scat_dispersion_real
_atom_type_scat_dispersion_imag
_atom_type_scat_source
C C 0.0033 0.0016 'International Tables Vol C Tables 4.2.6.8 and 6.1.1.4'
H H 0.0000 0.0000 'International Tables Vol C Tables 4.2.6.8 and 6.1.1.4'
N N 0.0061 0.0033 'International Tables Vol C Tables 4.2.6.8 and 6.1.1.4'
O O 0.0106 0.0060 'International Tables Vol C Tables 4.2.6.8 and 6.1.1.4'

loop_
_geom_angle_atom_site_label_1
_geom_angle_atom_site_label_2
_geom_angle_atom_site_label_3
_geom_angle
_geom_angle_site_symmetry_1
_geom_angle_site_symmetry_3
_geom_angle_publ_flag
C2 C1 C6 121.3(4) . . ?
C2 C1 H1 119.3 . . ?
C6 C1 H1 119.3 . . ?
C3 C2 C1 120.2(4) . . ?
C3 C2 H2 119.9 . . ?
C1 C2 H2 119.9 . . ?
C2 C3 C4 119.5(4) . . ?
C2 C3 H3 120.2 . . ?
C4 C3 H3 120.2 . . ?
C3 C4 C5 119.9(4) . . ?
C3 C4 H4 120.1 . . ?
C5 C4 H4 120.1 . . ?
C6 C5 C4 121.8(4) . . ?
C6 C5 H5 119.1 . . ?
C4 C5 H5 119.1 . . ?
C5 C6 C1 117.2(3) . . ?
C5 C6 C7 123.4(3) . . ?
C1 C6 C7 119.3(3) . . ?
C8 C7 C6 113.5(3) . . ?
C8 C7 H7A 108.9 . . ?
C6 C7 H7A 108.9 . . ?
C8 C7 H7B 108.9 . . ?
C6 C7 H7B 108.9 . . ?
H7A C7 H7B 107.7 . . ?
N2 C8 C30 112.1(2) . . ?
N2 C8 C7 118.8(3) . . ?
C30 C8 C7 128.8(3) . . ?
C14 C9 C10 120.2(3) . . ?
C14 C9 N1 122.5(3) . . ?
C10 C9 N1 117.3(3) . . ?
C11 C10 C9 118.9(3) . . ?
C11 C10 H10 120.5 . . ?
C9 C10 H10 120.5 . . ?
C10 C11 C12 121.3(3) . . ?
C10 C11 H11 119.4 . . ?
C12 C11 H11 119.4 . . ?
C13 C12 C11 118.7(3) . . ?
C13 C12 H12 120.6 . . ?
C11 C12 H12 120.6 . . ?
C12 C13 C14 121.2(3) . . ?
C12 C13 H13 119.4 . . ?
C14 C13 H13 119.4 . . ?
C9 C14 C13 119.6(3) . . ?
C9 C14 H14 120.2 . . ?
C13 C14 H14 120.2 . . ?
C20 C15 C16 121.3(3) . . ?
C20 C15 H15 119.3 . . ?
C16 C15 H15 119.3 . . ?
C17 C16 C15 120.1(3) . . ?
C17 C16 H16 120.0 . . ?
C15 C16 H16 120.0 . . ?
C16 C17 C18 120.5(3) . . ?
C16 C17 H17 119.8 . . ?
C18 C17 H17 119.8 . . ?
C17 C18 C19 119.2(3) . . ?
C17 C18 H18 120.4 . . ?
C19 C18 H18 120.4 . . ?
C20 C19 C18 120.9(3) . . ?
C20 C19 H19 119.5 . . ?
C18 C19 H19 119.5 . . ?
C19 C20 C15 118.0(3) . . ?
C19 C20 C21 124.4(3) . . ?
C15 C20 C21 117.6(3) . . ?
N3 C21 C20 117.5(2) . . ?
N3 C21 H21A 107.9 . . ?
C20 C21 H21A 107.9 . . ?
N3 C21 H21B 107.9 . . ?
C20 C21 H21B 107.9 . . ?
H21A C21 H21B 107.2 . . ?
C23 C22 C28 118.6(3) . . ?
C23 C22 N3 119.9(3) . . ?
C28 C22 N3 121.5(2) . . ?
C24 C23 C22 121.0(3) . . ?
C24 C23 H23 119.5 . . ?
C22 C23 H23 119.5 . . ?
C23 C24 C25 122.2(3) . . ?
C23 C24 H24 118.9 . . ?
C25 C24 H24 118.9 . . ?
C24 C25 C27 116.3(3) . . ?
C24 C25 C26 121.7(3) . . ?
C27 C25 C26 122.0(3) . . ?
C25 C26 H26A 109.5 . . ?
C25 C26 H26B 109.5 . . ?
H26A C26 H26B 109.5 . . ?
C25 C26 H26C 109.5 . . ?
H26A C26 H26C 109.5 . . ?
H26B C26 H26C 109.5 . . ?
C25 C27 C28 123.6(3) . . ?
C25 C27 H27 118.2 . . ?
C28 C27 H27 118.2 . . ?
C27 C28 C22 118.2(3) . . ?
C27 C28 C29 118.5(3) . . ?
C22 C28 C29 123.3(3) . . ?
N1 C29 C30 106.6(2) . . ?
N1 C29 C28 121.7(2) . . ?
C30 C29 C28 131.7(3) . . ?
C29 C30 C8 104.6(3) . . ?
C29 C30 C31 131.3(3) . . ?
C8 C30 C31 124.0(3) . . ?
O1 C31 C32 119.0(3) . . ?
O1 C31 C30 118.5(3) . . ?
C32 C31 C30 122.4(3) . . ?
C38 C32 C33 118.6(3) . . ?
C38 C32 C31 122.8(3) . . ?
C33 C32 C31 118.5(3) . . ?
C34 C33 C32 120.3(3) . . ?
C34 C33 H33 119.9 . . ?
C32 C33 H33 119.9 . . ?
C33 C34 C35 122.2(3) . . ?
C33 C34 H34 118.9 . . ?
C35 C34 H34 118.9 . . ?
C37 C35 C34 116.6(3) . . ?
C37 C35 C36 123.1(3) . . ?
C34 C35 C36 120.3(3) . . ?
C35 C36 H36A 109.5 . . ?
C35 C36 H36B 109.5 . . ?
H36A C36 H36B 109.5 . . ?
C35 C36 H36C 109.5 . . ?
H36A C36 H36C 109.5 . . ?
H36B C36 H36C 109.5 . . ?
C35 C37 C38 122.2(3) . . ?
C35 C37 H37 118.9 . . ?
C38 C37 H37 118.9 . . ?
C32 C38 C37 120.2(3) . . ?
C32 C38 H38 119.9 . . ?
C37 C38 H38 119.9 . . ?
O2 C39 O3 125.7(3) . . ?
O2 C39 N3 124.6(3) . . ?
O3 C39 N3 109.8(3) . . ?
N4 C40 C42 106.3(2) . . ?
N4 C40 C43 105.6(2) . . ?
C42 C40 C43 108.2(3) . . ?
N4 C40 C41 115.4(3) . . ?
C42 C40 C41 109.1(3) . . ?
C43 C40 C41 111.9(3) . . ?
C40 C41 H41A 109.5 . . ?
C40 C41 H41B 109.5 . . ?
H41A C41 H41B 109.5 . . ?
C40 C41 H41C 109.5 . . ?
H41A C41 H41C 109.5 . . ?
H41B C41 H41C 109.5 . . ?
C40 C42 H42A 109.5 . . ?
C40 C42 H42B 109.5 . . ?
H42A C42 H42B 109.5 . . ?
C40 C42 H42C 109.5 . . ?
H42A C42 H42C 109.5 . . ?
H42B C42 H42C 109.5 . . ?
C44 C43 C40 113.6(3) . . ?
C44 C43 H43A 108.8 . . ?
C40 C43 H43A 108.8 . . ?
C44 C43 H43B 108.8 . . ?
C40 C43 H43B 108.8 . . ?
H43A C43 H43B 107.7 . . ?
C45 C44 C43 107.9(3) . . ?
C45 C44 H44A 110.1 . . ?
C43 C44 H44A 110.1 . . ?
C45 C44 H44B 110.1 . . ?
C43 C44 H44B 110.1 . . ?
H44A C44 H44B 108.4 . . ?
C44 C45 C46 114.2(3) . . ?
C44 C45 H45A 108.7 . . ?
C46 C45 H45A 108.7 . . ?
C44 C45 H45B 108.7 . . ?
C46 C45 H45B 108.7 . . ?
H45A C45 H45B 107.6 . . ?
N4 C46 C45 105.7(3) . . ?
N4 C46 C47 105.9(2) . . ?
C45 C46 C47 108.8(3) . . ?
N4 C46 C48 115.8(3) . . ?
C45 C46 C48 111.9(3) . . ?
C47 C46 C48 108.5(3) . . ?
C46 C47 H47A 109.5 . . ?
C46 C47 H47B 109.5 . . ?
H47A C47 H47B 109.5 . . ?
C46 C47 H47C 109.5 . . ?
H47A C47 H47C 109.5 . . ?
H47B C47 H47C 109.5 . . ?
C46 C48 H48A 109.5 . . ?
C46 C48 H48B 109.5 . . ?
H48A C48 H48B 109.5 . . ?
C46 C48 H48C 109.5 . . ?
H48A C48 H48C 109.5 . . ?
H48B C48 H48C 109.5 . . ?
C29 N1 N2 111.9(2) . . ?
C29 N1 C9 130.3(2) . . ?
N2 N1 C9 117.7(2) . . ?
C8 N2 N1 104.8(2) . . ?
C39 N3 C22 118.2(2) . . ?
C39 N3 C21 123.4(2) . . ?
C22 N3 C21 118.2(2) . . ?
O3 N4 C46 107.8(2) . . ?
O3 N4 C40 104.89(19) . . ?
C46 N4 C40 119.9(2) . . ?
C39 O3 N4 112.6(2) . . ?

loop_
_geom_bond_atom_site_label_1
_geom_bond_atom_site_label_2
_geom_bond_distance
_geom_bond_site_symmetry_2
_geom_bond_publ_flag
C1 C2 1.382(5) . ?
C1 C6 1.383(4) . ?
C1 H1 0.9300 . ?
C2 C3 1.355(5) . ?
C2 H2 0.9300 . ?
C3 C4 1.362(5) . ?
C3 H3 0.9300 . ?
C4 C5 1.389(5) . ?
C4 H4 0.9300 . ?
C5 C6 1.357(4) . ?
C5 H5 0.9300 . ?
C6 C7 1.531(4) . ?
C7 C8 1.504(4) . ?
C7 H7A 0.9700 . ?
C7 H7B 0.9700 . ?
C8 N2 1.321(3) . ?
C8 C30 1.417(4) . ?
C9 C14 1.370(4) . ?
C9 C10 1.388(4) . ?
C9 N1 1.434(3) . ?
C10 C11 1.371(4) . ?
C10 H10 0.9300 . ?
C11 C12 1.375(5) . ?
C11 H11 0.9300 . ?
C12 C13 1.369(5) . ?
C12 H12 0.9300 . ?
C13 C14 1.370(4) . ?
C13 H13 0.9300 . ?
C14 H14 0.9300 . ?
C15 C20 1.380(4) . ?
C15 C16 1.381(5) . ?
C15 H15 0.9300 . ?
C16 C17 1.344(5) . ?
C16 H16 0.9300 . ?
C17 C18 1.374(5) . ?
C17 H17 0.9300 . ?
C18 C19 1.399(4) . ?
C18 H18 0.9300 . ?
C19 C20 1.366(4) . ?
C19 H19 0.9300 . ?
C20 C21 1.516(4) . ?
C21 N3 1.478(3) . ?
C21 H21A 0.9700 . ?
C21 H21B 0.9700 . ?
C22 C23 1.388(4) . ?
C22 C28 1.398(4) . ?
C22 N3 1.436(3) . ?
C23 C24 1.373(4) . ?
C23 H23 0.9300 . ?
C24 C25 1.375(4) . ?
C24 H24 0.9300 . ?
C25 C27 1.384(4) . ?
C25 C26 1.504(4) . ?
C26 H26A 0.9600 . ?
C26 H26B 0.9600 . ?
C26 H26C 0.9600 . ?
C27 C28 1.394(4) . ?
C27 H27 0.9300 . ?
C28 C29 1.480(4) . ?
C29 N1 1.361(3) . ?
C29 C30 1.389(3) . ?
C30 C31 1.480(4) . ?
C31 O1 1.230(3) . ?
C31 C32 1.478(4) . ?
C32 C38 1.375(4) . ?
C32 C33 1.389(4) . ?
C33 C34 1.381(4) . ?
C33 H33 0.9300 . ?
C34 C35 1.384(4) . ?
C34 H34 0.9300 . ?
C35 C37 1.381(4) . ?
C35 C36 1.491(4) . ?
C36 H36A 0.9600 . ?
C36 H36B 0.9600 . ?
C36 H36C 0.9600 . ?
C37 C38 1.393(4) . ?
C37 H37 0.9300 . ?
C38 H38 0.9300 . ?
C39 O2 1.193(3) . ?
C39 O3 1.364(3) . ?
C39 N3 1.368(4) . ?
C40 N4 1.493(3) . ?
C40 C42 1.525(4) . ?
C40 C43 1.530(4) . ?
C40 C41 1.531(5) . ?
C41 H41A 0.9600 . ?
C41 H41B 0.9600 . ?
C41 H41C 0.9600 . ?
C42 H42A 0.9600 . ?
C42 H42B 0.9600 . ?
C42 H42C 0.9600 . ?
C43 C44 1.527(5) . ?
C43 H43A 0.9700 . ?
C43 H43B 0.9700 . ?
C44 C45 1.498(4) . ?
C44 H44A 0.9700 . ?
C44 H44B 0.9700 . ?
C45 C46 1.524(5) . ?
C45 H45A 0.9700 . ?
C45 H45B 0.9700 . ?
C46 N4 1.489(4) . ?
C46 C47 1.528(4) . ?
C46 C48 1.536(5) . ?
C47 H47A 0.9600 . ?
C47 H47B 0.9600 . ?
C47 H47C 0.9600 . ?
C48 H48A 0.9600 . ?
C48 H48B 0.9600 . ?
C48 H48C 0.9600 . ?
N1 N2 1.375(3) . ?
N4 O3 1.464(3) . ?

loop_
_geom_torsion_atom_site_label_1
_geom_torsion_atom_site_label_2
_geom_torsion_atom_site_label_3
_geom_torsion_atom_site_label_4
_geom_torsion
_geom_torsion_site_symmetry_1
_geom_torsion_site_symmetry_2
_geom_torsion_site_symmetry_3
_geom_torsion_site_symmetry_4
_geom_torsion_publ_flag
C6 C1 C2 C3 -2.2(7) . . . . ?
C1 C2 C3 C4 2.1(7) . . . . ?
C2 C3 C4 C5 -1.9(7) . . . . ?
C3 C4 C5 C6 1.8(6) . . . . ?
C4 C5 C6 C1 -1.8(5) . . . . ?
C4 C5 C6 C7 -178.7(3) . . . . ?
C2 C1 C6 C5 2.0(5) . . . . ?
C2 C1 C6 C7 179.1(4) . . . . ?
C5 C6 C7 C8 0.3(5) . . . . ?
C1 C6 C7 C8 -176.6(3) . . . . ?
C6 C7 C8 N2 90.5(3) . . . . ?
C6 C7 C8 C30 -81.6(4) . . . . ?
C14 C9 C10 C11 1.9(4) . . . . ?
N1 C9 C10 C11 -178.9(3) . . . . ?
C9 C10 C11 C12 -0.2(5) . . . . ?
C10 C11 C12 C13 -1.5(5) . . . . ?
C11 C12 C13 C14 1.6(5) . . . . ?
C10 C9 C14 C13 -1.8(4) . . . . ?
N1 C9 C14 C13 179.0(3) . . . . ?
C12 C13 C14 C9 0.1(5) . . . . ?
C20 C15 C16 C17 -0.1(5) . . . . ?
C15 C16 C17 C18 0.3(6) . . . . ?
C16 C17 C18 C19 -0.4(6) . . . . ?
C17 C18 C19 C20 0.3(5) . . . . ?
C18 C19 C20 C15 -0.2(5) . . . . ?
C18 C19 C20 C21 178.7(3) . . . . ?
C16 C15 C20 C19 0.1(5) . . . . ?
C16 C15 C20 C21 -178.9(3) . . . . ?
C19 C20 C21 N3 14.6(4) . . . . ?
C15 C20 C21 N3 -166.5(3) . . . . ?
C28 C22 C23 C24 -0.2(4) . . . . ?
N3 C22 C23 C24 -179.5(3) . . . . ?
C22 C23 C24 C25 1.4(5) . . . . ?
C23 C24 C25 C27 -1.6(4) . . . . ?
C23 C24 C25 C26 179.6(3) . . . . ?
C24 C25 C27 C28 0.7(4) . . . . ?
C26 C25 C27 C28 179.5(3) . . . . ?
C25 C27 C28 C22 0.4(4) . . . . ?
C25 C27 C28 C29 -178.2(3) . . . . ?
C23 C22 C28 C27 -0.6(4) . . . . ?
N3 C22 C28 C27 178.6(2) . . . . ?
C23 C22 C28 C29 177.9(3) . . . . ?
N3 C22 C28 C29 -2.9(4) . . . . ?
C27 C28 C29 N1 -58.0(3) . . . . ?
C22 C28 C29 N1 123.5(3) . . . . ?
C27 C28 C29 C30 118.3(3) . . . . ?
C22 C28 C29 C30 -60.2(4) . . . . ?
N1 C29 C30 C8 0.6(3) . . . . ?
C28 C29 C30 C8 -176.1(3) . . . . ?
N1 C29 C30 C31 -177.5(3) . . . . ?
C28 C29 C30 C31 5.8(5) . . . . ?
N2 C8 C30 C29 0.5(3) . . . . ?
C7 C8 C30 C29 173.0(3) . . . . ?
N2 C8 C30 C31 178.7(3) . . . . ?
C7 C8 C30 C31 -8.7(5) . . . . ?
C29 C30 C31 O1 138.0(3) . . . . ?
C8 C30 C31 O1 -39.7(4) . . . . ?
C29 C30 C31 C32 -45.4(4) . . . . ?
C8 C30 C31 C32 136.9(3) . . . . ?
O1 C31 C32 C38 161.6(3) . . . . ?
C30 C31 C32 C38 -15.0(4) . . . . ?
O1 C31 C32 C33 -14.0(4) . . . . ?
C30 C31 C32 C33 169.4(2) . . . . ?
C38 C32 C33 C34 0.7(4) . . . . ?
C31 C32 C33 C34 176.5(3) . . . . ?
C32 C33 C34 C35 -0.5(4) . . . . ?
C33 C34 C35 C37 0.5(4) . . . . ?
C33 C34 C35 C36 -178.9(3) . . . . ?
C34 C35 C37 C38 -0.7(4) . . . . ?
C36 C35 C37 C38 178.7(3) . . . . ?
C33 C32 C38 C37 -0.9(4) . . . . ?
C31 C32 C38 C37 -176.5(3) . . . . ?
C35 C37 C38 C32 0.9(5) . . . . ?
N4 C40 C43 C44 -53.8(4) . . . . ?
C42 C40 C43 C44 -167.3(3) . . . . ?
C41 C40 C43 C44 72.5(4) . . . . ?
C40 C43 C44 C45 57.9(4) . . . . ?
C43 C44 C45 C46 -58.4(4) . . . . ?
C44 C45 C46 N4 54.8(4) . . . . ?
C44 C45 C46 C47 168.1(3) . . . . ?
C44 C45 C46 C48 -72.1(4) . . . . ?
C30 C29 N1 N2 -1.5(3) . . . . ?
C28 C29 N1 N2 175.7(2) . . . . ?
C30 C29 N1 C9 -178.4(2) . . . . ?
C28 C29 N1 C9 -1.2(4) . . . . ?
C14 C9 N1 C29 -39.8(4) . . . . ?
C10 C9 N1 C29 141.0(3) . . . . ?
C14 C9 N1 N2 143.4(3) . . . . ?
C10 C9 N1 N2 -35.8(3) . . . . ?
C30 C8 N2 N1 -1.3(3) . . . . ?
C7 C8 N2 N1 -174.7(2) . . . . ?
C29 N1 N2 C8 1.7(3) . . . . ?
C9 N1 N2 C8 179.1(2) . . . . ?
O2 C39 N3 C22 4.6(4) . . . . ?
O3 C39 N3 C22 -174.1(2) . . . . ?
O2 C39 N3 C21 179.5(2) . . . . ?
O3 C39 N3 C21 0.8(3) . . . . ?
C23 C22 N3 C39 116.0(3) . . . . ?
C28 C22 N3 C39 -63.3(3) . . . . ?
C23 C22 N3 C21 -59.2(3) . . . . ?
C28 C22 N3 C21 121.6(3) . . . . ?
C20 C21 N3 C39 -80.5(3) . . . . ?
C20 C21 N3 C22 94.3(3) . . . . ?
C45 C46 N4 O3 -174.6(2) . . . . ?
C47 C46 N4 O3 70.1(3) . . . . ?
C48 C46 N4 O3 -50.1(3) . . . . ?
C45 C46 N4 C40 -55.0(3) . . . . ?
C47 C46 N4 C40 -170.2(3) . . . . ?
C48 C46 N4 C40 69.5(4) . . . . ?
C42 C40 N4 O3 -69.2(3) . . . . ?
C43 C40 N4 O3 176.0(2) . . . . ?
C41 C40 N4 O3 51.8(3) . . . . ?
C42 C40 N4 C46 169.7(3) . . . . ?
C43 C40 N4 C46 54.9(3) . . . . ?
C41 C40 N4 C46 -69.3(3) . . . . ?
O2 C39 O3 N4 11.1(4) . . . . ?
N3 C39 O3 N4 -170.2(2) . . . . ?
C46 N4 O3 C39 -113.1(2) . . . . ?
C40 N4 O3 C39 118.1(2) . . . . ?
